data_7209654
loop_
_publ_author_name
'Wang, Lei'
'Zhao, Lei'
'Hu, Yanjing'
'Wang, Wenqiang'
'Chen, Ruixin'
'Yang, Yu'

_publ_section_title
;
 A cooperation molecular recognition study: syntheses and analysis of
 supramolecular assemblies of tetrafluoroterephthalic acid with some aza
 compounds
;
_journal_issue 15
_journal_name_full CrystEngComm
_journal_page_first 2835
_journal_paper_doi 10.1039/c3ce26865a
_journal_volume 15
_journal_year 2013
_chemical_formula_moiety 'C40 H20 F8 N4 O8'
_chemical_formula_sum 'C40 H20 F8 N4 O8'
_chemical_formula_weight 836.60
_chemical_melting_point ?
_chemical_name_systematic
;
?
;
_space_group_IT_number 2
_symmetry_cell_setting triclinic
_symmetry_space_group_name_Hall '-P 1'
_symmetry_space_group_name_H-M 'P -1'
_atom_sites_solution_hydrogens geom
_atom_sites_solution_primary direct
_atom_sites_solution_secondary difmap
_audit_creation_method SHELXL-97
_cell_angle_alpha 99.65(3)
_cell_angle_beta 96.63(3)
_cell_angle_gamma 91.26(3)
_cell_formula_units_Z 1
_cell_length_a 7.9033(16)
_cell_length_b 7.9444(16)
_cell_length_c 13.749(3)
_cell_measurement_temperature 293(2)
_cell_volume 844.6(3)
_computing_cell_refinement 'Bruker SMART'
_computing_data_collection 'Bruker SMART'
_computing_data_reduction 'Bruker SAINT'
_computing_molecular_graphics SHELXP-97
_computing_publication_material SHELXTL
_computing_structure_refinement 'SHELXL-97 (Sheldrick, 1997)'
_computing_structure_solution 'SHELXS-97 (Sheldrick, 1990)'
_diffrn_ambient_temperature 293(2)
_diffrn_detector_area_resol_mean 12.00cm
_diffrn_measured_fraction_theta_full 0.950
_diffrn_measured_fraction_theta_max 0.950
_diffrn_measurement_device_type 'CCD area detector'
_diffrn_measurement_method 'phi and omega scans'
_diffrn_radiation_monochromator graphite
_diffrn_radiation_source 'fine-focus sealed tube'
_diffrn_radiation_type MoK\a
_diffrn_radiation_wavelength 0.71073
_diffrn_reflns_av_R_equivalents 0.0294
_diffrn_reflns_av_sigmaI/netI 0.0404
_diffrn_reflns_limit_h_max 8
_diffrn_reflns_limit_h_min -10
_diffrn_reflns_limit_k_max 10
_diffrn_reflns_limit_k_min -9
_diffrn_reflns_limit_l_max 17
_diffrn_reflns_limit_l_min -17
_diffrn_reflns_number 7937
_diffrn_reflns_theta_full 27.48
_diffrn_reflns_theta_max 27.48
_diffrn_reflns_theta_min 3.03
_diffrn_standards_decay_% none
_diffrn_standards_interval_count none
_diffrn_standards_interval_time none
_diffrn_standards_number none
_exptl_absorpt_coefficient_mu 0.145
_exptl_absorpt_correction_T_max 0.0001
_exptl_absorpt_correction_T_min 0.0001
_exptl_absorpt_correction_type empirical
_exptl_absorpt_process_details SADABS
_exptl_crystal_colour colourless
_exptl_crystal_density_diffrn 1.645
_exptl_crystal_density_method 'not measured'
_exptl_crystal_description block
_exptl_crystal_F_000 424
_exptl_crystal_size_max 0.24
_exptl_crystal_size_mid 0.16
_exptl_crystal_size_min 0.14
_refine_diff_density_max 0.404
_refine_diff_density_min -0.433
_refine_diff_density_rms 0.115
_refine_ls_extinction_method none
_refine_ls_goodness_of_fit_ref 1.022
_refine_ls_hydrogen_treatment mixed
_refine_ls_matrix_type full
_refine_ls_number_parameters 271
_refine_ls_number_reflns 3682
_refine_ls_number_restraints 0
_refine_ls_restrained_S_all 1.022
_refine_ls_R_factor_all 0.0702
_refine_ls_R_factor_gt 0.0604
_refine_ls_shift/su_max 0.000
_refine_ls_shift/su_mean 0.000
_refine_ls_structure_factor_coef Fsqd
_refine_ls_weighting_details 'calc w=1/[\s^2^(Fo^2^)+(0.1431P)^2^+0.9696P] where P=(Fo^2^+2Fc^2^)/3'
_refine_ls_weighting_scheme calc
_refine_ls_wR_factor_gt 0.2249
_refine_ls_wR_factor_ref 0.2335
_reflns_number_gt 2916
_reflns_number_total 3682
_reflns_threshold_expression >2sigma(I)
_cod_data_source_file c3ce26865a.txt
_cod_data_source_block w12
_cod_depositor_comments
;
The following automatic conversions were performed:

'_chemical_melting_point' value 'not measured' was changed to '?' -
the value is undefined or not given.

Automatic conversion script
Id: cif_fix_values 1891 2012-01-12 08:04:46Z andrius 
;
_cod_original_sg_symbol_H-M P-1
_cod_database_code 7209654

loop_
_symmetry_equiv_pos_as_xyz
'x, y, z'
'-x, -y, -z'

loop_
_atom_site_label
_atom_site_type_symbol
_atom_site_fract_x
_atom_site_fract_y
_atom_site_fract_z
_atom_site_U_iso_or_equiv
_atom_site_adp_type
_atom_site_occupancy
_atom_site_symmetry_multiplicity
_atom_site_calc_flag
F1 F 0.2332(2) 0.7785(2) 0.42327(14) 0.0405(5) Uani 1 1 d
F2 F 0.1737(2) 1.0976(2) 0.49765(14) 0.0401(5) Uani 1 1 d
O3 O 0.5122(3) 1.3954(3) 0.67265(15) 0.0406(5) Uani 1 1 d
H3 H 0.4897 1.4932 0.6957 0.080 Uiso 1 1 calc
C20 C 0.3362(3) 1.0531(4) 0.49818(19) 0.0284(6) Uani 1 1 d
C19 C 0.3679(3) 0.8863(3) 0.45959(19) 0.0288(6) Uani 1 1 d
C18 C 0.4679(3) 1.1715(3) 0.53968(18) 0.0278(6) Uani 1 1 d
O4 O 0.3336(3) 1.4363(3) 0.54096(18) 0.0518(7) Uani 1 1 d
C17 C 0.4301(4) 1.3518(3) 0.5849(2) 0.0305(6) Uani 1 1 d
F3 F 0.1784(2) 0.8808(2) 0.92813(13) 0.0399(5) Uani 1 1 d
F4 F 0.7743(2) 0.8319(2) 0.93995(13) 0.0392(5) Uani 1 1 d
O1 O 0.5122(3) 0.6863(3) 0.77257(15) 0.0356(5) Uani 1 1 d
O2 O 0.3680(4) 0.5665(3) 0.8745(2) 0.0674(9) Uani 1 1 d
C16 C 0.4748(3) 0.8494(3) 0.92833(18) 0.0269(6) Uani 1 1 d
C15 C 0.6361(3) 0.9136(3) 0.96833(19) 0.0269(6) Uani 1 1 d
C14 C 0.3385(3) 0.9377(3) 0.96215(18) 0.0268(5) Uani 1 1 d
C13 C 0.4476(4) 0.6843(3) 0.8530(2) 0.0324(6) Uani 1 1 d
C9 C 0.1048(4) 0.9027(4) 0.7058(2) 0.0320(6) Uani 1 1 d
N1 N -0.2694(3) 1.1051(3) 0.80442(19) 0.0351(6) Uani 1 1 d
C8 C -0.0591(3) 0.9282(3) 0.73450(19) 0.0277(6) Uani 1 1 d
N2 N -0.1740(3) 0.7927(3) 0.71687(17) 0.0320(5) Uani 1 1 d
H2 H -0.2730 0.8077 0.7362 0.080 Uiso 1 1 calc
C3 C -0.1065(4) 1.0902(4) 0.78347(19) 0.0299(6) Uani 1 1 d
C11 C 0.0186(4) 0.6095(4) 0.6392(2) 0.0415(7) Uani 1 1 d
H11 H 0.0422 0.5021 0.6063 0.080 Uiso 1 1 calc
C10 C 0.1397(4) 0.7403(4) 0.6566(2) 0.0389(7) Uani 1 1 d
H10 H 0.2464 0.7211 0.6356 0.080 Uiso 1 1 calc
C7 C 0.2279(4) 1.0438(4) 0.7301(2) 0.0405(7) Uani 1 1 d
H7 H 0.3374 1.0296 0.7124 0.080 Uiso 1 1 calc
C2 C 0.0195(4) 1.2239(4) 0.8067(2) 0.0350(6) Uani 1 1 d
C4 C -0.1915(5) 1.3946(4) 0.8819(3) 0.0483(8) Uani 1 1 d
H4 H -0.2252 1.4962 0.9171 0.080 Uiso 1 1 calc
C6 C 0.1865(4) 1.1964(4) 0.7783(2) 0.0418(7) Uani 1 1 d
H6 H 0.2683 1.2858 0.7934 0.080 Uiso 1 1 calc
C12 C -0.1396(4) 0.6390(4) 0.6713(2) 0.0378(7) Uani 1 1 d
H12 H -0.2221 0.5505 0.6608 0.080 Uiso 1 1 calc
C1 C -0.3078(4) 1.2549(4) 0.8524(2) 0.0411(7) Uani 1 1 d
H1 H -0.4189 1.2685 0.8675 0.080 Uiso 1 1 calc
C5 C -0.0284(5) 1.3808(4) 0.8588(3) 0.0454(8) Uani 1 1 d
H5 H 0.0498 1.4731 0.8770 0.080 Uiso 1 1 calc

loop_
_atom_site_aniso_label
_atom_site_aniso_U_11
_atom_site_aniso_U_22
_atom_site_aniso_U_33
_atom_site_aniso_U_23
_atom_site_aniso_U_13
_atom_site_aniso_U_12
F1 0.0325(10) 0.0311(9) 0.0500(10) -0.0106(7) -0.0011(7) -0.0067(7)
F2 0.0276(9) 0.0384(10) 0.0496(11) -0.0054(8) 0.0034(7) 0.0066(7)
O3 0.0552(14) 0.0261(11) 0.0331(11) -0.0124(8) -0.0014(9) 0.0045(9)
C20 0.0260(13) 0.0297(14) 0.0265(12) -0.0036(10) 0.0022(9) 0.0035(10)
C19 0.0288(14) 0.0263(13) 0.0266(12) -0.0059(9) -0.0002(9) -0.0043(10)
C18 0.0343(15) 0.0220(13) 0.0238(12) -0.0052(9) 0.0030(9) 0.0029(10)
O4 0.0625(16) 0.0369(13) 0.0488(14) -0.0073(10) -0.0065(11) 0.0212(12)
C17 0.0343(14) 0.0239(13) 0.0305(13) -0.0058(10) 0.0069(10) 0.0014(11)
F3 0.0287(9) 0.0432(11) 0.0412(10) -0.0077(7) 0.0001(7) -0.0091(7)
F4 0.0337(10) 0.0341(10) 0.0461(10) -0.0083(7) 0.0099(7) 0.0086(7)
O1 0.0414(12) 0.0277(10) 0.0324(10) -0.0130(7) 0.0090(8) -0.0033(8)
O2 0.092(2) 0.0340(13) 0.0719(18) -0.0202(12) 0.0421(16) -0.0292(14)
C16 0.0345(15) 0.0196(12) 0.0242(11) -0.0038(9) 0.0056(10) -0.0025(10)
C15 0.0305(14) 0.0213(13) 0.0274(12) -0.0027(9) 0.0072(9) 0.0025(10)
C14 0.0285(13) 0.0246(13) 0.0244(11) -0.0025(9) 0.0015(9) -0.0047(10)
C13 0.0355(15) 0.0199(13) 0.0368(14) -0.0105(10) 0.0066(11) -0.0031(10)
C9 0.0311(15) 0.0357(15) 0.0290(13) 0.0053(11) 0.0041(10) -0.0013(11)
N1 0.0344(13) 0.0319(13) 0.0403(13) 0.0073(10) 0.0075(10) 0.0035(10)
C8 0.0272(14) 0.0286(14) 0.0267(12) 0.0042(10) 0.0018(9) -0.0026(10)
N2 0.0310(13) 0.0299(13) 0.0337(12) 0.0000(9) 0.0058(9) -0.0020(9)
C3 0.0350(15) 0.0265(14) 0.0284(13) 0.0066(10) 0.0028(10) -0.0004(11)
C11 0.0466(19) 0.0335(16) 0.0416(16) -0.0041(12) 0.0078(13) 0.0062(13)
C10 0.0346(16) 0.0479(18) 0.0337(14) 0.0027(12) 0.0070(11) 0.0055(13)
C7 0.0325(16) 0.0491(19) 0.0405(16) 0.0089(13) 0.0070(12) -0.0061(13)
C2 0.0398(17) 0.0284(15) 0.0359(15) 0.0065(11) 0.0002(11) -0.0057(12)
C4 0.065(2) 0.0295(16) 0.0487(18) 0.0016(13) 0.0045(16) 0.0126(15)
C6 0.0368(17) 0.0407(17) 0.0462(17) 0.0068(13) 0.0022(13) -0.0134(13)
C12 0.0433(17) 0.0268(15) 0.0404(16) -0.0021(11) 0.0045(12) -0.0019(12)
C1 0.0448(18) 0.0345(17) 0.0461(17) 0.0091(13) 0.0090(13) 0.0109(13)
C5 0.056(2) 0.0270(15) 0.0493(18) 0.0025(13) -0.0011(15) -0.0056(14)

loop_
_atom_type_symbol
_atom_type_description
_atom_type_scat_dispersion_real
_atom_type_scat_dispersion_imag
_atom_type_scat_source
C C 0.0033 0.0016 'International Tables Vol C Tables 4.2.6.8 and 6.1.1.4'
H H 0.0000 0.0000 'International Tables Vol C Tables 4.2.6.8 and 6.1.1.4'
N N 0.0061 0.0033 'International Tables Vol C Tables 4.2.6.8 and 6.1.1.4'
O O 0.0106 0.0060 'International Tables Vol C Tables 4.2.6.8 and 6.1.1.4'
F F 0.0171 0.0103 'International Tables Vol C Tables 4.2.6.8 and 6.1.1.4'

loop_
_geom_angle_atom_site_label_1
_geom_angle_atom_site_label_2
_geom_angle_atom_site_label_3
_geom_angle
_geom_angle_site_symmetry_1
_geom_angle_site_symmetry_3
C17 O3 H3 109.5 . .
F2 C20 C19 118.2(2) . .
F2 C20 C18 120.2(2) . .
C19 C20 C18 121.6(2) . .
F1 C19 C20 117.9(2) . .
F1 C19 C18 120.3(2) . 2_676
C20 C19 C18 121.8(2) . 2_676
C19 C18 C20 116.6(2) 2_676 .
C19 C18 C17 122.6(2) 2_676 .
C20 C18 C17 120.7(2) . .
O4 C17 O3 127.4(3) . .
O4 C17 C18 121.4(2) . .
O3 C17 C18 111.1(2) . .
C15 C16 C14 117.2(2) . .
C15 C16 C13 121.5(2) . .
C14 C16 C13 121.2(2) . .
F4 C15 C16 120.2(2) . .
F4 C15 C14 118.1(2) . 2_677
C16 C15 C14 121.7(2) . 2_677
F3 C14 C16 120.5(2) . .
F3 C14 C15 118.5(2) . 2_677
C16 C14 C15 121.1(2) . 2_677
O2 C13 O1 126.8(2) . .
O2 C13 C16 118.1(3) . .
O1 C13 C16 115.1(2) . .
C10 C9 C8 118.1(3) . .
C10 C9 C7 123.8(3) . .
C8 C9 C7 118.1(3) . .
C1 N1 C3 116.3(3) . .
N2 C8 C9 118.6(2) . .
N2 C8 C3 119.5(2) . .
C9 C8 C3 121.9(3) . .
C12 N2 C8 122.9(3) . .
C12 N2 H2 118.6 . .
C8 N2 H2 118.6 . .
N1 C3 C2 124.4(3) . .
N1 C3 C8 117.9(2) . .
C2 C3 C8 117.7(3) . .
C10 C11 C12 119.2(3) . .
C10 C11 H11 120.4 . .
C12 C11 H11 120.4 . .
C11 C10 C9 120.8(3) . .
C11 C10 H10 119.6 . .
C9 C10 H10 119.6 . .
C6 C7 C9 120.8(3) . .
C6 C7 H7 119.6 . .
C9 C7 H7 119.6 . .
C3 C2 C5 116.7(3) . .
C3 C2 C6 120.0(3) . .
C5 C2 C6 123.3(3) . .
C5 C4 C1 119.6(3) . .
C5 C4 H4 120.2 . .
C1 C4 H4 120.2 . .
C7 C6 C2 121.4(3) . .
C7 C6 H6 119.3 . .
C2 C6 H6 119.3 . .
N2 C12 C11 120.4(3) . .
N2 C12 H12 119.8 . .
C11 C12 H12 119.8 . .
N1 C1 C4 124.0(3) . .
N1 C1 H1 118.0 . .
C4 C1 H1 118.0 . .
C4 C5 C2 118.9(3) . .
C4 C5 H5 120.6 . .
C2 C5 H5 120.6 . .

loop_
_geom_bond_atom_site_label_1
_geom_bond_atom_site_label_2
_geom_bond_distance
_geom_bond_site_symmetry_2
F1 C19 1.345(3) .
F2 C20 1.339(3) .
O3 C17 1.290(3) .
O3 H3 0.8200 .
C20 C19 1.382(4) .
C20 C18 1.390(4) .
C19 C18 1.386(4) 2_676
C18 C19 1.386(4) 2_676
C18 C17 1.513(3) .
O4 C17 1.205(4) .
F3 C14 1.338(3) .
F4 C15 1.346(3) .
O1 C13 1.272(4) .
O2 C13 1.212(4) .
C16 C15 1.380(4) .
C16 C14 1.381(4) .
C16 C13 1.523(3) .
C15 C14 1.384(3) 2_677
C14 C15 1.384(3) 2_677
C9 C10 1.401(4) .
C9 C8 1.406(4) .
C9 C7 1.438(4) .
N1 C1 1.320(4) .
N1 C3 1.355(4) .
C8 N2 1.364(4) .
C8 C3 1.427(4) .
N2 C12 1.325(4) .
N2 H2 0.8600 .
C3 C2 1.410(4) .
C11 C10 1.368(5) .
C11 C12 1.385(5) .
C11 H11 0.9300 .
C10 H10 0.9300 .
C7 C6 1.347(5) .
C7 H7 0.9300 .
C2 C5 1.412(4) .
C2 C6 1.430(5) .
C4 C5 1.365(6) .
C4 C1 1.399(5) .
C4 H4 0.9300 .
C6 H6 0.9300 .
C12 H12 0.9300 .
C1 H1 0.9300 .
C5 H5 0.9300 .
